data_7042611
loop_
_publ_author_name
'Tsurusaki, Akihiro'
'Yoshida, Keisuke'
'Kyushin, Soichiro'

_publ_section_title
;
 Synthesis and structures of lithium
 alkoxytris(dimethylphenylsilyl)borates
;
_journal_name_full 'Dalton Trans.'
_journal_paper_doi 10.1039/C7DT00395A
_journal_year 2017
_chemical_formula_moiety 'C33 H52 B Li O3 Si3'
_chemical_formula_sum 'C33 H52 B Li O3 Si3'
_chemical_formula_weight 598.77
_chemical_melting_point 381.6(5)
_chemical_name_common compound1a
_chemical_name_systematic
; 
 Lithium Methoxytris(dimethylphenylsilyl)borate
;
_space_group_IT_number 14
_symmetry_cell_setting monoclinic
_symmetry_Int_Tables_number 14
_symmetry_space_group_name_Hall '-P 2ybc'
_symmetry_space_group_name_H-M 'P 1 21/c 1'
_atom_sites_solution_hydrogens geom
_atom_sites_solution_primary direct
_atom_sites_solution_secondary difmap
_audit_creation_method SHELXL-97
_audit_update_record
;
2017-01-30 deposited with the CCDC.
2017-03-28 downloaded from the CCDC.
;
_cell_angle_alpha 90.00
_cell_angle_beta 95.103(4)
_cell_angle_gamma 90.00
_cell_formula_units_Z 8
_cell_length_a 11.216(2)
_cell_length_b 20.479(4)
_cell_length_c 30.789(5)
_cell_measurement_reflns_used 13671
_cell_measurement_temperature 123(2)
_cell_measurement_theta_max 29.9
_cell_measurement_theta_min 2.0
_cell_volume 7044(2)
_computing_cell_refinement 'CrystalClear-SM Expert 2.1 b29 (Rigaku, 2013)'
_computing_data_collection 'CrystalClear-SM Expert 2.1 b29 (Rigaku, 2013)'
_computing_data_reduction 'CrystalClear-SM Expert 2.1 b29 (Rigaku, 2013)'
_computing_molecular_graphics '<i>ORTEP-3</i> (Farrugia, 1997)'
_computing_publication_material '<i>SHELXL97</i> and <i>Yadokari-XG 2009</i> (Kabuto <i>et al.</i>, 2009)'
_computing_structure_refinement 'SHELXL-97 (Sheldrick, 1997)'
_computing_structure_solution 'SIR2004 (Giacovazzo <i>et al.</i>, 2005)'
_diffrn_ambient_temperature 123
_diffrn_detector_area_resol_mean 5.8140
_diffrn_measured_fraction_theta_full 0.973
_diffrn_measured_fraction_theta_max 0.973
_diffrn_measurement_device_type 'Rigaku Pilatus 200K'
_diffrn_measurement_method 'profile data from \w-scans'
_diffrn_radiation_monochromator Confocal
_diffrn_radiation_source 'Rotating Anode'
_diffrn_radiation_type 'Mo K\a'
_diffrn_radiation_wavelength 0.71075
_diffrn_reflns_av_R_equivalents 0.0525
_diffrn_reflns_av_sigmaI/netI 0.0482
_diffrn_reflns_limit_h_max 14
_diffrn_reflns_limit_h_min -14
_diffrn_reflns_limit_k_max 26
_diffrn_reflns_limit_k_min -26
_diffrn_reflns_limit_l_max 39
_diffrn_reflns_limit_l_min -39
_diffrn_reflns_number 92373
_diffrn_reflns_theta_full 27.50
_diffrn_reflns_theta_max 27.50
_diffrn_reflns_theta_min 2.23
_exptl_absorpt_coefficient_mu 0.164
_exptl_absorpt_correction_T_max 0.9386
_exptl_absorpt_correction_T_min 0.9252
_exptl_absorpt_correction_type multi-scan
_exptl_absorpt_process_details '(R. Jacobson, private communication, 1998)'
_exptl_crystal_colour Colorless
_exptl_crystal_density_diffrn 1.129
_exptl_crystal_density_method 'not measured'
_exptl_crystal_description Prism
_exptl_crystal_F_000 2592
_exptl_crystal_size_max 0.48
_exptl_crystal_size_mid 0.40
_exptl_crystal_size_min 0.39
_refine_diff_density_max 0.928
_refine_diff_density_min -0.435
_refine_diff_density_rms 0.100
_refine_ls_extinction_method none
_refine_ls_goodness_of_fit_ref 1.133
_refine_ls_hydrogen_treatment constr
_refine_ls_matrix_type full
_refine_ls_number_parameters 823
_refine_ls_number_reflns 15760
_refine_ls_number_restraints 12
_refine_ls_restrained_S_all 1.132
_refine_ls_R_factor_all 0.1074
_refine_ls_R_factor_gt 0.0985
_refine_ls_shift/su_max 0.000
_refine_ls_shift/su_mean 0.000
_refine_ls_structure_factor_coef Fsqd
_refine_ls_weighting_details 'calc w=1/[\s^2^(Fo^2^)+(0.0673P)^2^+34.6840P] where P=(Fo^2^+2Fc^2^)/3'
_refine_ls_weighting_scheme calc
_refine_ls_wR_factor_gt 0.2627
_refine_ls_wR_factor_ref 0.2678
_reflns_number_gt 13724
_reflns_number_total 15760
_reflns_threshold_expression >2sigma(I)
_cod_data_source_file c7dt00395a2.cif
_cod_data_source_block compound_1a
_cod_depositor_comments
;
The following automatic conversions were performed:

'_chemical_melting_point' value '108--109 \%C.' was changed to
'381.6(5)' - it was converted from degrees Celsius(C) to Kelvins(K),
the average value was taken and precision was estimated.

Automatic conversion script
Id: cif_fix_values 4973 2017-02-22 13:04:09Z antanas 
;
_cod_original_sg_symbol_H-M 'P 21/c'
_cod_database_code 7042611

loop_
_symmetry_equiv_pos_as_xyz
'x, y, z'
'-x, y+1/2, -z+1/2'
'-x, -y, -z'
'x, -y-1/2, z-1/2'

loop_
_atom_site_label
_atom_site_type_symbol
_atom_site_fract_x
_atom_site_fract_y
_atom_site_fract_z
_atom_site_U_iso_or_equiv
_atom_site_adp_type
_atom_site_occupancy
_atom_site_symmetry_multiplicity
_atom_site_calc_flag
_atom_site_refinement_flags
_atom_site_disorder_assembly
_atom_site_disorder_group
Si5 Si 0.01505(10) 0.01435(6) 0.63992(4) 0.0249(2) Uani 1 1 d . . .
Si6 Si -0.18213(10) 0.10148(6) 0.68890(4) 0.0259(3) Uani 1 1 d . . .
Si3 Si 0.56292(10) 0.01350(6) 0.86528(4) 0.0247(2) Uani 1 1 d . . .
Si2 Si 0.34471(10) 0.10207(6) 0.81717(4) 0.0266(3) Uani 1 1 d . . .
Si4 Si -0.15049(10) 0.12281(6) 0.58228(4) 0.0252(2) Uani 1 1 d . . .
Si1 Si 0.43227(10) 0.12465(6) 0.92371(4) 0.0247(2) Uani 1 1 d . . .
O4 O 0.0294(3) 0.16077(15) 0.64895(10) 0.0292(6) Uani 1 1 d . B .
O1 O 0.5780(3) 0.15988(15) 0.85547(9) 0.0264(6) Uani 1 1 d . . .
C46 C 0.1614(4) 0.0128(2) 0.61275(14) 0.0269(8) Uani 1 1 d . . .
C19 C 0.7225(4) 0.0091(2) 0.89217(14) 0.0256(8) Uani 1 1 d . . .
C54 C -0.2859(4) 0.1751(2) 0.68890(14) 0.0292(9) Uani 1 1 d . . .
C45 C -0.0855(4) -0.0483(2) 0.60967(16) 0.0329(10) Uani 1 1 d . . .
H45 H -0.1103 -0.0323 0.5803 0.049 Uiso 1 1 calc R . .
H45A H -0.1564 -0.0557 0.6255 0.049 Uiso 1 1 calc R . .
H45B H -0.0417 -0.0895 0.6077 0.049 Uiso 1 1 calc R . .
C11 C 0.2448(4) 0.1776(2) 0.81581(14) 0.0294(9) Uani 1 1 d . . .
C3 C 0.4245(4) 0.2164(2) 0.93373(14) 0.0291(9) Uani 1 1 d . . .
C24 C 0.8198(4) 0.0292(2) 0.86999(16) 0.0329(10) Uani 1 1 d . . .
H24 H 0.8057 0.0456 0.8411 0.040 Uiso 1 1 calc R . .
B2 B -0.0623(4) 0.1055(2) 0.64213(15) 0.0236(9) Uani 1 1 d . . .
C47 C 0.1677(4) -0.0103(2) 0.57025(16) 0.0354(10) Uani 1 1 d . . .
H47 H 0.0973 -0.0268 0.5546 0.042 Uiso 1 1 calc R . .
C52 C -0.1141(4) 0.0990(3) 0.74770(15) 0.0384(11) Uani 1 1 d . . .
H52 H -0.0816 0.1421 0.7560 0.058 Uiso 1 1 calc R . .
H52A H -0.0497 0.0665 0.7506 0.058 Uiso 1 1 calc R . .
H52B H -0.1760 0.0872 0.7668 0.058 Uiso 1 1 calc R . .
C53 C -0.2826(4) 0.0269(2) 0.68491(16) 0.0339(10) Uani 1 1 d . . .
H53 H -0.3446 0.0314 0.7052 0.051 Uiso 1 1 calc R . .
H53A H -0.2348 -0.0122 0.6924 0.051 Uiso 1 1 calc R . .
H53B H -0.3204 0.0229 0.6551 0.051 Uiso 1 1 calc R . .
C37 C -0.0671(4) 0.0970(2) 0.53386(14) 0.0313(9) Uani 1 1 d . . .
H37 H -0.0674 0.0492 0.5316 0.047 Uiso 1 1 calc R . .
H37A H 0.0157 0.1126 0.5380 0.047 Uiso 1 1 calc R . .
H37B H -0.1066 0.1158 0.5071 0.047 Uiso 1 1 calc R . .
C17 C 0.5772(4) -0.0282(2) 0.81069(16) 0.0362(10) Uani 1 1 d . . .
H17 H 0.6145 -0.0712 0.8156 0.054 Uiso 1 1 calc R . .
H17A H 0.6269 -0.0014 0.7931 0.054 Uiso 1 1 calc R . .
H17B H 0.4976 -0.0336 0.7953 0.054 Uiso 1 1 calc R . .
C25 C 0.6316(4) 0.1588(2) 0.81551(16) 0.0350(10) Uani 1 1 d . . .
H25 H 0.6379 0.1136 0.8056 0.053 Uiso 1 1 calc R . .
H25A H 0.7117 0.1782 0.8197 0.053 Uiso 1 1 calc R . .
H25B H 0.5823 0.1840 0.7936 0.053 Uiso 1 1 calc R . .
C2 C 0.5355(5) 0.0949(2) 0.97154(15) 0.0351(10) Uani 1 1 d . . .
H2 H 0.5134 0.1157 0.9983 0.053 Uiso 1 1 calc R . .
H2A H 0.6183 0.1062 0.9669 0.053 Uiso 1 1 calc R . .
H2B H 0.5282 0.0474 0.9741 0.053 Uiso 1 1 calc R . .
C10 C 0.2432(4) 0.0292(2) 0.82263(18) 0.0370(11) Uani 1 1 d . . .
H10 H 0.2219 0.0262 0.8528 0.056 Uiso 1 1 calc R . .
H10A H 0.2848 -0.0107 0.8150 0.056 Uiso 1 1 calc R . .
H10B H 0.1703 0.0345 0.8029 0.056 Uiso 1 1 calc R . .
C59 C -0.4112(4) 0.1710(3) 0.68313(16) 0.0364(10) Uani 1 1 d . . .
H59 H -0.4479 0.1293 0.6792 0.044 Uiso 1 1 calc R . .
C60 C 0.1039(4) 0.1611(3) 0.68891(16) 0.0381(11) Uani 1 1 d . . .
H60 H 0.0644 0.1857 0.7109 0.057 Uiso 1 1 calc R . .
H60A H 0.1806 0.1818 0.6843 0.057 Uiso 1 1 calc R . .
H60B H 0.1178 0.1162 0.6990 0.057 Uiso 1 1 calc R . .
C18 C 0.4748(4) -0.0480(2) 0.89521(17) 0.0348(10) Uani 1 1 d . . .
H18 H 0.5180 -0.0896 0.8973 0.052 Uiso 1 1 calc R . .
H18A H 0.3960 -0.0544 0.8793 0.052 Uiso 1 1 calc R . .
H18B H 0.4646 -0.0317 0.9246 0.052 Uiso 1 1 calc R . .
C23 C 0.9371(4) 0.0255(3) 0.88916(18) 0.0405(11) Uani 1 1 d . . .
H23 H 1.0010 0.0403 0.8734 0.049 Uiso 1 1 calc R . .
C16 C 0.1221(4) 0.1749(2) 0.82295(15) 0.0327(10) Uani 1 1 d . . .
H16 H 0.0870 0.1341 0.8291 0.039 Uiso 1 1 calc R . .
C9 C 0.3828(5) 0.0967(3) 0.75813(16) 0.0409(11) Uani 1 1 d . . .
H9 H 0.4473 0.0649 0.7559 0.061 Uiso 1 1 calc R . .
H9A H 0.4090 0.1396 0.7486 0.061 Uiso 1 1 calc R . .
H9B H 0.3118 0.0829 0.7396 0.061 Uiso 1 1 calc R . .
C44 C 0.0562(4) -0.0270(2) 0.69468(15) 0.0339(10) Uani 1 1 d . . .
H44 H -0.0148 -0.0297 0.7110 0.051 Uiso 1 1 calc R . .
H44A H 0.1184 -0.0016 0.7114 0.051 Uiso 1 1 calc R . .
H44B H 0.0862 -0.0711 0.6898 0.051 Uiso 1 1 calc R . .
C4 C 0.5206(4) 0.2512(2) 0.95551(15) 0.0347(10) Uani 1 1 d . . .
H4 H 0.5914 0.2282 0.9654 0.042 Uiso 1 1 calc R . .
C51 C 0.2689(4) 0.0346(2) 0.63430(15) 0.0327(9) Uani 1 1 d . . .
H51 H 0.2692 0.0499 0.6634 0.039 Uiso 1 1 calc R . .
C36 C -0.3042(4) 0.0850(2) 0.57260(16) 0.0347(10) Uani 1 1 d . . .
H36 H -0.3424 0.0999 0.5445 0.052 Uiso 1 1 calc R . .
H36A H -0.3530 0.0982 0.5959 0.052 Uiso 1 1 calc R . .
H36B H -0.2968 0.0373 0.5724 0.052 Uiso 1 1 calc R . .
C48 C 0.2750(5) -0.0098(3) 0.55028(18) 0.0429(12) Uani 1 1 d . . .
H48 H 0.2759 -0.0255 0.5213 0.051 Uiso 1 1 calc R . .
C38 C -0.1753(5) 0.2140(2) 0.57202(14) 0.0338(10) Uani 1 1 d . . .
B1 B 0.4881(4) 0.1062(2) 0.86331(14) 0.0224(8) Uani 1 1 d . . .
C20 C 0.7496(4) -0.0164(2) 0.93404(16) 0.0356(10) Uani 1 1 d . . .
H20 H 0.6866 -0.0319 0.9499 0.043 Uiso 1 1 calc R . .
C15 C 0.0516(5) 0.2312(3) 0.82111(16) 0.0404(11) Uani 1 1 d . . .
H15 H -0.0308 0.2282 0.8259 0.048 Uiso 1 1 calc R . .
C8 C 0.3220(5) 0.2536(2) 0.92085(16) 0.0362(10) Uani 1 1 d . . .
H8 H 0.2550 0.2324 0.9059 0.043 Uiso 1 1 calc R . .
C22 C 0.9614(5) 0.0009(3) 0.93059(19) 0.0438(12) Uani 1 1 d . . .
H22 H 1.0414 -0.0019 0.9434 0.053 Uiso 1 1 calc R . .
C43 C -0.2801(5) 0.2456(3) 0.58267(17) 0.0413(12) Uani 1 1 d . . .
H43 H -0.3392 0.2211 0.5959 0.050 Uiso 1 1 calc R . .
C6 C 0.4123(6) 0.3527(3) 0.94978(19) 0.0510(14) Uani 1 1 d . . .
H6 H 0.4085 0.3984 0.9548 0.061 Uiso 1 1 calc R . .
C62 C 0.1175(6) 0.3955(3) 0.7077(2) 0.0571(16) Uani 1 1 d . . .
H62 H 0.1508 0.3786 0.7363 0.07(4) Uiso 0.50 1 calc PR A 1
H62A H 0.1410 0.4417 0.7048 0.08(6) Uiso 0.50 1 calc PR A 1
H62B H 0.1442 0.4329 0.6906 0.3(2) Uiso 0.50 1 calc PR A 2
H62C H 0.1459 0.4015 0.7388 0.05(4) Uiso 0.50 1 calc PR A 2
C1 C 0.2798(4) 0.0927(3) 0.93467(17) 0.0388(11) Uani 1 1 d . . .
H1 H 0.2812 0.0448 0.9349 0.058 Uiso 1 1 calc R . .
H1A H 0.2200 0.1080 0.9118 0.058 Uiso 1 1 calc R . .
H1B H 0.2591 0.1086 0.9630 0.058 Uiso 1 1 calc R . .
C14 C 0.1002(5) 0.2913(3) 0.81243(19) 0.0477(13) Uani 1 1 d . . .
H14 H 0.0519 0.3294 0.8112 0.057 Uiso 1 1 calc R . .
C5 C 0.5150(5) 0.3180(3) 0.96299(18) 0.0450(13) Uani 1 1 d . . .
H5 H 0.5820 0.3400 0.9773 0.054 Uiso 1 1 calc R . .
C49 C 0.3801(4) 0.0132(3) 0.57228(18) 0.0414(11) Uani 1 1 d . . .
H49 H 0.4528 0.0141 0.5587 0.050 Uiso 1 1 calc R . .
C21 C 0.8676(5) -0.0197(3) 0.95300(17) 0.0440(12) Uani 1 1 d . . .
H21 H 0.8830 -0.0363 0.9818 0.053 Uiso 1 1 calc R . .
C56 C -0.3108(6) 0.2932(3) 0.6948(2) 0.0504(14) Uani 1 1 d . . .
H56 H -0.2754 0.3352 0.6987 0.061 Uiso 1 1 calc R . .
C50 C 0.3753(4) 0.0346(3) 0.61443(17) 0.0397(11) Uani 1 1 d . . .
H50 H 0.4464 0.0497 0.6303 0.048 Uiso 1 1 calc R . .
C55 C -0.2379(5) 0.2378(3) 0.69531(18) 0.0425(12) Uani 1 1 d . . .
H55 H -0.1535 0.2428 0.7001 0.051 Uiso 1 1 calc R . .
C7 C 0.3148(6) 0.3200(3) 0.92909(18) 0.0464(13) Uani 1 1 d . . .
H7 H 0.2431 0.3431 0.9206 0.056 Uiso 1 1 calc R . .
C12 C 0.2902(5) 0.2384(3) 0.80669(18) 0.0412(11) Uani 1 1 d . . .
H12 H 0.3718 0.2417 0.8010 0.049 Uiso 1 1 calc R . .
C39 C -0.0921(5) 0.2528(3) 0.55274(16) 0.0434(12) Uani 1 1 d . B .
H39 H -0.0213 0.2332 0.5440 0.052 Uiso 1 1 calc R . .
C13 C 0.2208(6) 0.2951(3) 0.8055(2) 0.0514(14) Uani 1 1 d . . .
H13 H 0.2560 0.3361 0.8001 0.062 Uiso 1 1 calc R . .
C58 C -0.4838(5) 0.2268(3) 0.68306(18) 0.0466(13) Uani 1 1 d . . .
H58 H -0.5684 0.2225 0.6790 0.056 Uiso 1 1 calc R . .
C64 C -0.0386(6) 0.3624(3) 0.65600(18) 0.0471(13) Uani 1 1 d . . .
H64 H -0.1162 0.3392 0.6518 0.057 Uiso 1 1 calc R B .
H64A H -0.0384 0.3986 0.6347 0.057 Uiso 1 1 calc R . .
C40 C -0.1100(7) 0.3199(3) 0.54585(18) 0.0576(17) Uani 1 1 d . . .
H40 H -0.0497 0.3453 0.5341 0.069 Uiso 1 1 calc R . .
C41 C -0.2143(7) 0.3492(3) 0.55598(18) 0.0585(18) Uani 1 1 d . . .
H41 H -0.2276 0.3943 0.5505 0.070 Uiso 1 1 calc R . .
C57 C -0.4334(6) 0.2874(3) 0.68887(19) 0.0505(14) Uani 1 1 d . . .
H57 H -0.4827 0.3251 0.6888 0.061 Uiso 1 1 calc R . .
C42 C -0.2996(6) 0.3118(3) 0.5743(2) 0.0579(17) Uani 1 1 d . . .
H42 H -0.3721 0.3315 0.5814 0.070 Uiso 1 1 calc R . .
C63 C -0.0166(6) 0.3873(4) 0.7016(2) 0.0643(18) Uani 1 1 d . . .
H63 H -0.0444 0.3556 0.7228 0.077 Uiso 1 1 calc R . .
H63A H -0.0577 0.4296 0.7050 0.077 Uiso 1 1 calc R . .
C68 C 0.3740(12) 0.2031(9) 0.5678(5) 0.046(4) Uani 0.55(3) 1 d P B 1
H68 H 0.4209 0.1899 0.5951 0.056 Uiso 0.55(3) 1 calc PR B 1
H68A H 0.4112 0.1836 0.5428 0.056 Uiso 0.55(3) 1 calc PR B 1
Li2 Li 0.0507(9) 0.2388(4) 0.6203(3) 0.045(2) Uani 1 1 d . . .
C71 C 0.314(4) 0.2858(14) 0.5453(9) 0.103(11) Uani 0.45(3) 1 d PU B 2
H71 H 0.3866 0.3128 0.5426 0.123 Uiso 0.45(3) 1 calc PR B 2
H71A H 0.2593 0.2907 0.5185 0.123 Uiso 0.45(3) 1 calc PR B 2
O2 O 0.7755(3) 0.24083(16) 0.90880(12) 0.0394(8) Uani 1 1 d . . .
C33 C 0.5104(5) 0.3651(3) 0.84490(19) 0.0460(13) Uani 1 1 d . D .
H33 H 0.5256 0.4010 0.8662 0.055 Uiso 1 1 calc R . .
H33A H 0.4328 0.3444 0.8495 0.055 Uiso 1 1 calc R . .
C31 C 0.6427(5) 0.3941(3) 0.79278(19) 0.0476(13) Uani 1 1 d . . .
H31 H 0.6568 0.3880 0.7618 0.052(17) Uiso 1 1 calc R C 1
H31A H 0.6764 0.4367 0.8029 0.17(5) Uiso 1 1 calc R C 1
C27 C 0.9670(5) 0.2025(3) 0.93277(19) 0.0482(13) Uani 1 1 d . . .
H27 H 1.0153 0.1856 0.9098 0.058 Uiso 1 1 calc R . .
H27A H 1.0002 0.1851 0.9613 0.058 Uiso 1 1 calc R . .
C28 C 0.9674(5) 0.2764(3) 0.93311(19) 0.0495(14) Uani 1 1 d . . .
H28 H 1.0129 0.2935 0.9597 0.059 Uiso 1 1 calc R . .
H28A H 1.0023 0.2941 0.9071 0.059 Uiso 1 1 calc R . .
C29 C 0.8361(5) 0.2933(3) 0.9325(2) 0.0520(15) Uani 1 1 d . . .
H29 H 0.8113 0.2961 0.9625 0.062 Uiso 1 1 calc R . .
H29A H 0.8190 0.3356 0.9175 0.062 Uiso 1 1 calc R . .
C26 C 0.8387(6) 0.1832(3) 0.9236(3) 0.0626(18) Uani 1 1 d . . .
H26 H 0.8304 0.1488 0.9009 0.075 Uiso 1 1 calc R . .
H26A H 0.8068 0.1663 0.9504 0.075 Uiso 1 1 calc R . .
Li1 Li 0.6111(8) 0.2401(4) 0.8829(3) 0.0358(17) Uani 1 1 d . D .
O7 O 0.2044(18) 0.2463(8) 0.6001(7) 0.051(4) Uani 0.45(3) 1 d P B 2
O6 O 0.1824(13) 0.2367(7) 0.5810(6) 0.052(4) Uani 0.55(3) 1 d P B 1
C70 C 0.257(2) 0.3029(13) 0.5829(12) 0.084(8) Uani 0.45(3) 1 d PU B 2
H70 H 0.1945 0.3361 0.5753 0.100 Uiso 0.45(3) 1 calc PR B 2
H70A H 0.3163 0.3219 0.6051 0.100 Uiso 0.45(3) 1 calc PR B 2
C66 C 0.2297(19) 0.2921(9) 0.5588(7) 0.065(5) Uani 0.55(3) 1 d P B 1
H66 H 0.2126 0.3338 0.5733 0.078 Uiso 0.55(3) 1 calc PR B 1
H66A H 0.1978 0.2940 0.5278 0.078 Uiso 0.55(3) 1 calc PR B 1
C73 C 0.269(2) 0.1904(11) 0.5864(8) 0.060(5) Uani 0.45(3) 1 d PU B 2
H73 H 0.2135 0.1568 0.5734 0.072 Uiso 0.45(3) 1 calc PR B 2
H73A H 0.3183 0.1709 0.6114 0.072 Uiso 0.45(3) 1 calc PR B 2
C69 C 0.2472(14) 0.1817(7) 0.5679(7) 0.049(4) Uani 0.55(3) 1 d P B 1
H69 H 0.2156 0.1670 0.5385 0.059 Uiso 0.55(3) 1 calc PR B 1
H69A H 0.2407 0.1451 0.5886 0.059 Uiso 0.55(3) 1 calc PR B 1
O5 O 0.0580(4) 0.3191(2) 0.65161(18) 0.0625(13) Uani 1 1 d . B .
C32 C 0.5112(6) 0.3900(4) 0.7990(2) 0.0624(18) Uani 1 1 d . D .
H32 H 0.4726 0.4334 0.7958 0.075 Uiso 1 1 calc R . .
H32A H 0.4696 0.3594 0.7779 0.075 Uiso 1 1 calc R . .
O3 O 0.6049(3) 0.31848(18) 0.84895(14) 0.0488(10) Uani 1 1 d . . .
C65 C 0.1588(16) 0.3527(9) 0.6690(7) 0.062(5) Uani 0.50 1 d P B 1
H65 H 0.1903 0.3809 0.6465 0.07(5) Uiso 0.50 1 calc PR B 1
H65A H 0.2222 0.3217 0.6799 0.090 Uiso 0.50 1 calc PR B 1
C30 C 0.6961(10) 0.3392(8) 0.8202(6) 0.042(3) Uani 0.50 1 d P D 1
H30 H 0.7175 0.3025 0.8015 0.051 Uiso 0.50 1 calc PR D 1
H30A H 0.7693 0.3541 0.8378 0.051 Uiso 0.50 1 calc PR D 1
C61 C 0.1589(16) 0.3330(9) 0.6908(7) 0.069(6) Uani 0.50 1 d P B 2
H61 H 0.1608 0.2983 0.7132 0.083 Uiso 0.50 1 calc PR B 2
H61A H 0.2392 0.3372 0.6801 0.083 Uiso 0.50 1 calc PR B 2
C34 C 0.703(3) 0.3543(14) 0.8366(9) 0.040(7) Uiso 0.25 1 d P D 2
H34 H 0.7684 0.3253 0.8293 0.048 Uiso 0.25 1 calc PR D 2
H34A H 0.7330 0.3850 0.8599 0.048 Uiso 0.25 1 calc PR D 2
C35 C 0.677(2) 0.3250(13) 0.8060(9) 0.035(7) Uiso 0.25 1 d P D 3
H35 H 0.7640 0.3201 0.8129 0.042 Uiso 0.25 1 calc PR D 3
H35A H 0.6482 0.2930 0.7833 0.042 Uiso 0.25 1 calc PR D 3
C67 C 0.3694(14) 0.2753(8) 0.5638(7) 0.060(4) Uani 0.55(3) 1 d P B 1
H67 H 0.4085 0.2901 0.5380 0.073 Uiso 0.55(3) 1 calc PR B 1
H67A H 0.4095 0.2963 0.5902 0.073 Uiso 0.55(3) 1 calc PR B 1
C72 C 0.346(5) 0.215(2) 0.5537(16) 0.160(18) Uani 0.45(3) 1 d PU B 2
H72 H 0.3332 0.1898 0.5264 0.192 Uiso 0.45(3) 1 calc PR B 2
H72A H 0.4317 0.2115 0.5647 0.192 Uiso 0.45(3) 1 calc PR B 2

loop_
_atom_site_aniso_label
_atom_site_aniso_U_11
_atom_site_aniso_U_22
_atom_site_aniso_U_33
_atom_site_aniso_U_23
_atom_site_aniso_U_13
_atom_site_aniso_U_12
Si5 0.0256(6) 0.0234(5) 0.0257(6) -0.0001(4) 0.0029(4) 0.0004(4)
Si6 0.0260(6) 0.0287(6) 0.0234(5) -0.0003(4) 0.0048(4) -0.0009(5)
Si3 0.0239(5) 0.0237(5) 0.0263(6) -0.0004(4) 0.0009(4) -0.0003(4)
Si2 0.0238(5) 0.0296(6) 0.0258(6) -0.0008(4) -0.0010(4) -0.0002(5)
Si4 0.0267(6) 0.0262(6) 0.0228(5) -0.0002(4) 0.0021(4) 0.0018(4)
Si1 0.0255(6) 0.0263(6) 0.0225(5) 0.0001(4) 0.0035(4) -0.0003(4)
O4 0.0288(15) 0.0273(15) 0.0313(16) -0.0016(12) 0.0018(12) -0.0065(12)
O1 0.0262(14) 0.0286(15) 0.0249(14) -0.0006(11) 0.0052(11) -0.0076(12)
C46 0.028(2) 0.0229(19) 0.030(2) 0.0003(16) 0.0027(16) 0.0014(16)
C19 0.0240(19) 0.0227(19) 0.030(2) -0.0037(16) 0.0013(16) 0.0003(15)
C54 0.029(2) 0.033(2) 0.027(2) -0.0028(17) 0.0085(16) 0.0020(18)
C45 0.033(2) 0.026(2) 0.040(2) -0.0058(18) 0.0045(19) -0.0048(18)
C11 0.028(2) 0.036(2) 0.023(2) -0.0007(17) -0.0028(16) 0.0016(18)
C3 0.034(2) 0.030(2) 0.025(2) 0.0014(16) 0.0090(17) 0.0008(18)
C24 0.029(2) 0.035(2) 0.036(2) 0.0017(19) 0.0044(18) -0.0010(18)
B2 0.022(2) 0.023(2) 0.027(2) 0.0001(17) 0.0038(17) -0.0022(17)
C47 0.030(2) 0.040(3) 0.036(2) -0.010(2) 0.0046(18) 0.001(2)
C52 0.037(2) 0.051(3) 0.027(2) 0.000(2) 0.0042(18) 0.006(2)
C53 0.031(2) 0.033(2) 0.039(2) 0.0018(19) 0.0108(19) -0.0014(18)
C37 0.038(2) 0.032(2) 0.025(2) -0.0004(17) 0.0044(17) 0.0047(19)
C17 0.036(2) 0.033(2) 0.039(3) -0.0106(19) 0.001(2) -0.001(2)
C25 0.036(2) 0.035(2) 0.036(2) 0.0015(19) 0.0106(19) -0.005(2)
C2 0.046(3) 0.033(2) 0.026(2) 0.0002(18) 0.0026(19) 0.007(2)
C10 0.029(2) 0.032(2) 0.049(3) -0.004(2) -0.005(2) -0.0030(19)
C59 0.028(2) 0.044(3) 0.038(3) -0.003(2) 0.0041(18) 0.000(2)
C60 0.034(2) 0.041(3) 0.038(3) -0.006(2) -0.0048(19) -0.010(2)
C18 0.031(2) 0.028(2) 0.045(3) 0.0053(19) 0.0032(19) -0.0025(18)
C23 0.028(2) 0.039(3) 0.055(3) -0.005(2) 0.008(2) -0.001(2)
C16 0.029(2) 0.039(3) 0.029(2) -0.0023(18) -0.0016(17) 0.0024(19)
C9 0.040(3) 0.052(3) 0.030(2) -0.001(2) -0.004(2) 0.006(2)
C44 0.036(2) 0.035(2) 0.031(2) 0.0073(18) 0.0030(18) 0.0029(19)
C4 0.037(2) 0.037(2) 0.031(2) -0.0070(19) 0.0055(18) -0.001(2)
C51 0.030(2) 0.036(2) 0.032(2) -0.0028(18) -0.0008(17) 0.0057(18)
C36 0.029(2) 0.041(3) 0.034(2) -0.0006(19) -0.0001(18) 0.0028(19)
C48 0.039(3) 0.051(3) 0.039(3) -0.009(2) 0.011(2) 0.005(2)
C38 0.045(3) 0.033(2) 0.023(2) -0.0003(17) -0.0021(18) 0.007(2)
B1 0.023(2) 0.023(2) 0.022(2) 0.0020(16) 0.0020(16) -0.0018(17)
C20 0.032(2) 0.042(3) 0.032(2) 0.000(2) 0.0013(18) 0.004(2)
C15 0.033(2) 0.053(3) 0.035(3) -0.007(2) 0.0012(19) 0.009(2)
C8 0.042(3) 0.033(2) 0.034(2) 0.0026(19) 0.003(2) 0.005(2)
C22 0.031(2) 0.048(3) 0.051(3) -0.009(2) -0.009(2) 0.004(2)
C43 0.046(3) 0.039(3) 0.038(3) -0.003(2) -0.002(2) 0.016(2)
C6 0.076(4) 0.029(3) 0.050(3) -0.005(2) 0.020(3) 0.000(3)
C62 0.065(4) 0.046(3) 0.058(4) 0.002(3) -0.004(3) -0.015(3)
C1 0.035(2) 0.044(3) 0.040(3) 0.000(2) 0.013(2) -0.006(2)
C14 0.056(3) 0.040(3) 0.045(3) -0.001(2) -0.005(2) 0.017(3)
C5 0.058(3) 0.037(3) 0.041(3) -0.011(2) 0.011(2) -0.011(2)
C49 0.029(2) 0.048(3) 0.049(3) -0.004(2) 0.011(2) 0.004(2)
C21 0.040(3) 0.053(3) 0.037(3) 0.001(2) -0.007(2) 0.010(2)
C56 0.059(4) 0.037(3) 0.057(4) -0.007(2) 0.019(3) 0.004(3)
C50 0.027(2) 0.047(3) 0.045(3) 0.004(2) 0.000(2) -0.002(2)
C55 0.041(3) 0.037(3) 0.051(3) -0.009(2) 0.012(2) -0.001(2)
C7 0.058(3) 0.038(3) 0.043(3) 0.004(2) 0.008(2) 0.012(2)
C12 0.036(3) 0.038(3) 0.049(3) 0.010(2) -0.001(2) 0.003(2)
C39 0.064(3) 0.035(3) 0.033(3) 0.002(2) 0.016(2) 0.003(2)
C13 0.055(3) 0.034(3) 0.062(4) 0.010(2) -0.009(3) 0.002(2)
C58 0.039(3) 0.056(3) 0.046(3) 0.000(2) 0.008(2) 0.015(2)
C64 0.063(4) 0.040(3) 0.038(3) 0.002(2) 0.002(2) 0.007(3)
C40 0.109(5) 0.033(3) 0.033(3) 0.003(2) 0.017(3) -0.005(3)
C41 0.104(5) 0.032(3) 0.036(3) -0.001(2) -0.016(3) 0.021(3)
C57 0.061(4) 0.045(3) 0.047(3) 0.002(2) 0.018(3) 0.021(3)
C42 0.073(4) 0.043(3) 0.054(4) -0.007(3) -0.012(3) 0.029(3)
C63 0.061(4) 0.085(5) 0.045(3) -0.008(3) -0.010(3) 0.012(4)
C68 0.031(6) 0.066(9) 0.043(6) -0.002(6) 0.004(5) -0.004(5)
Li2 0.046(5) 0.029(4) 0.063(6) 0.007(4) 0.012(4) -0.007(4)
C71 0.16(3) 0.098(17) 0.061(15) 0.023(13) 0.049(17) -0.003(19)
O2 0.0402(19) 0.0301(17) 0.046(2) -0.0079(15) -0.0073(15) -0.0021(14)
C33 0.052(3) 0.041(3) 0.046(3) 0.008(2) 0.009(2) 0.009(2)
C31 0.059(3) 0.043(3) 0.042(3) 0.004(2) 0.011(2) -0.006(3)
C27 0.041(3) 0.063(4) 0.041(3) 0.000(3) 0.007(2) 0.007(3)
C28 0.041(3) 0.062(4) 0.045(3) -0.015(3) 0.007(2) -0.013(3)
C29 0.052(3) 0.036(3) 0.065(4) -0.017(3) -0.010(3) -0.008(2)
C26 0.059(4) 0.035(3) 0.089(5) -0.002(3) -0.021(3) -0.002(3)
Li1 0.040(4) 0.027(4) 0.040(4) -0.003(3) -0.001(3) -0.006(3)
O7 0.062(9) 0.033(6) 0.061(9) 0.002(6) 0.029(8) -0.004(5)
O6 0.046(6) 0.031(5) 0.082(10) 0.015(6) 0.031(7) 0.007(4)
C70 0.073(14) 0.070(13) 0.11(2) 0.045(16) 0.027(15) -0.020(10)
C66 0.072(11) 0.050(8) 0.077(12) 0.031(9) 0.033(10) 0.010(7)
C73 0.050(10) 0.055(10) 0.071(13) -0.023(9) -0.013(9) 0.007(7)
C69 0.033(7) 0.038(7) 0.078(11) 0.003(7) 0.010(7) -0.005(5)
O5 0.044(2) 0.038(2) 0.105(4) -0.023(2) 0.004(2) -0.0095(18)
C32 0.059(4) 0.081(5) 0.049(3) 0.028(3) 0.013(3) 0.022(3)
O3 0.044(2) 0.036(2) 0.066(3) 0.0203(18) 0.0074(18) -0.0015(16)
C65 0.038(7) 0.048(9) 0.095(15) -0.001(8) -0.017(9) -0.012(6)
C30 0.030(6) 0.052(8) 0.044(9) 0.012(8) 0.002(6) -0.015(5)
C61 0.042(7) 0.057(11) 0.101(15) -0.037(9) -0.027(10) 0.008(8)
C67 0.055(8) 0.063(9) 0.066(10) 0.013(7) 0.023(7) -0.024(7)
C72 0.22(4) 0.12(3) 0.16(3) 0.02(3) 0.14(3) 0.03(3)

loop_
_atom_type_symbol
_atom_type_description
_atom_type_scat_dispersion_real
_atom_type_scat_dispersion_imag
_atom_type_scat_source
C C 0.0033 0.0016 'International Tables Vol C Tables 4.2.6.8 and 6.1.1.4'
H H 0.0000 0.0000 'International Tables Vol C Tables 4.2.6.8 and 6.1.1.4'
Li Li -0.0003 0.0001 'International Tables Vol C Tables 4.2.6.8 and 6.1.1.4'
B B 0.0013 0.0007 'International Tables Vol C Tables 4.2.6.8 and 6.1.1.4'
O O 0.0106 0.0060 'International Tables Vol C Tables 4.2.6.8 and 6.1.1.4'
Si Si 0.0817 0.0704 'International Tables Vol C Tables 4.2.6.8 and 6.1.1.4'

loop_
_geom_angle_atom_site_label_1
_geom_angle_atom_site_label_2
_geom_angle_atom_site_label_3
_geom_angle
C45 Si5 C44 102.7(2)
C45 Si5 C46 105.7(2)
C44 Si5 C46 103.3(2)
C45 Si5 B2 113.3(2)
C44 Si5 B2 116.3(2)
C46 Si5 B2 114.22(19)
C53 Si6 C52 103.1(2)
C53 Si6 C54 106.1(2)
C52 Si6 C54 102.4(2)
C53 Si6 B2 114.1(2)
C52 Si6 B2 115.8(2)
C54 Si6 B2 113.91(19)
C18 Si3 C17 102.7(2)
C18 Si3 C19 105.6(2)
C17 Si3 C19 102.3(2)
C18 Si3 B1 113.3(2)
C17 Si3 B1 116.8(2)
C19 Si3 B1 114.68(18)
C10 Si2 C9 103.1(2)
C10 Si2 C11 106.5(2)
C9 Si2 C11 101.9(2)
C10 Si2 B1 114.3(2)
C9 Si2 B1 115.7(2)
C11 Si2 B1 113.88(19)
C36 Si4 C37 105.5(2)
C36 Si4 C38 104.9(2)
C37 Si4 C38 102.5(2)
C36 Si4 B2 115.7(2)
C37 Si4 B2 115.2(2)
C38 Si4 B2 111.7(2)
C1 Si1 C2 104.5(2)
C1 Si1 C3 104.9(2)
C2 Si1 C3 103.0(2)
C1 Si1 B1 116.9(2)
C2 Si1 B1 115.6(2)
C3 Si1 B1 110.55(19)
C60 O4 B2 117.2(3)
C60 O4 Li2 108.4(4)
B2 O4 Li2 133.3(4)
C25 O1 B1 117.6(3)
C25 O1 Li1 108.8(4)
B1 O1 Li1 132.0(4)
C51 C46 C47 116.1(4)
C51 C46 Si5 121.8(3)
C47 C46 Si5 122.2(3)
C20 C19 C24 116.3(4)
C20 C19 Si3 122.5(3)
C24 C19 Si3 121.2(3)
C55 C54 C59 116.2(4)
C55 C54 Si6 119.9(4)
C59 C54 Si6 123.9(4)
C12 C11 C16 116.6(4)
C12 C11 Si2 120.5(4)
C16 C11 Si2 122.8(4)
C8 C3 C4 115.6(4)
C8 C3 Si1 122.4(4)
C4 C3 Si1 122.0(4)
C8 C3 Li1 112.7(3)
C4 C3 Li1 66.2(3)
Si1 C3 Li1 91.9(2)
C23 C24 C19 121.7(5)
O4 B2 Si4 105.2(3)
O4 B2 Si6 114.0(3)
Si4 B2 Si6 110.1(2)
O4 B2 Si5 113.2(3)
Si4 B2 Si5 107.3(2)
Si6 B2 Si5 106.8(2)
C46 C47 C48 121.7(5)
C58 C59 C54 121.8(5)
C22 C23 C24 120.9(5)
C15 C16 C11 121.1(5)
C5 C4 C3 122.1(5)
C5 C4 Li1 105.1(4)
C3 C4 Li1 83.4(3)
C50 C51 C46 122.0(4)
C49 C48 C47 120.9(5)
C39 C38 C43 116.2(5)
C39 C38 Si4 122.3(4)
C43 C38 Si4 121.6(4)
O1 B1 Si1 105.6(3)
O1 B1 Si2 114.1(3)
Si1 B1 Si2 110.6(2)
O1 B1 Si3 113.2(3)
Si1 B1 Si3 107.3(2)
Si2 B1 Si3 105.9(2)
C21 C20 C19 121.5(5)
C14 C15 C16 120.8(5)
C7 C8 C3 122.6(5)
C21 C22 C23 118.7(5)
C42 C43 C38 121.7(6)
C5 C6 C7 119.2(5)
C61 C62 C63 101.7(9)
C61 C62 C65 29.5(9)
C63 C62 C65 101.6(8)
C15 C14 C13 119.1(5)
C6 C5 C4 120.4(5)
C50 C49 C48 117.8(5)
C22 C21 C20 120.9(5)
C57 C56 C55 120.5(6)
C49 C50 C51 121.5(5)
C56 C55 C54 121.7(5)
C8 C7 C6 120.1(5)
C11 C12 C13 122.6(5)
C38 C39 C40 122.0(5)
C38 C39 Li2 89.1(4)
C40 C39 Li2 107.9(5)
C14 C13 C12 119.8(5)
C57 C58 C59 120.3(5)
O5 C64 C63 103.9(5)
C41 C40 C39 120.4(6)
C40 C41 C42 119.0(5)
C58 C57 C56 119.5(5)
C41 C42 C43 120.7(6)
C64 C63 C62 103.6(6)
C67 C68 C69 105.5(13)
O4 Li2 O7 112.8(8)
O4 Li2 O5 120.4(6)
O7 Li2 O5 95.6(7)
O4 Li2 O6 113.9(6)
O7 Li2 O6 19.0(5)
O5 Li2 O6 109.0(7)
O4 Li2 C39 113.0(5)
O7 Li2 C39 104.5(8)
O5 Li2 C39 108.3(4)
O6 Li2 C39 87.3(7)
C70 C71 C72 102(2)
C26 O2 C29 104.9(4)
C26 O2 Li1 123.4(4)
C29 O2 Li1 127.1(4)
O3 C33 C32 104.1(5)
C30 C31 C32 103.5(6)
C30 C31 C35 21.2(9)
C32 C31 C35 98.0(11)
C30 C31 C34 20.7(10)
C32 C31 C34 101.4(11)
C35 C31 C34 41.5(13)
C26 C27 C28 105.5(5)
C29 C28 C27 103.1(5)
O2 C29 C28 104.6(4)
O2 C26 C27 106.5(5)
O1 Li1 O3 119.7(5)
O1 Li1 O2 109.6(4)
O3 Li1 O2 101.8(4)
O1 Li1 C4 113.3(4)
O3 Li1 C4 114.0(4)
O2 Li1 C4 94.4(4)
O1 Li1 C3 88.4(3)
O3 Li1 C3 117.6(4)
O2 Li1 C3 120.5(4)
C4 Li1 C3 30.44(17)
C70 O7 C73 107.5(19)
C70 O7 Li2 127.5(17)
C73 O7 Li2 122.1(15)
C69 O6 C66 105.7(13)
C69 O6 Li2 128.0(11)
C66 O6 Li2 126.3(11)
C71 C70 O7 110(2)
O6 C66 C67 100.5(13)
O7 C73 C72 105(2)
O6 C69 C68 106.3(13)
C65 O5 C64 104.9(9)
C65 O5 C61 29.2(10)
C64 O5 C61 108.2(7)
C65 O5 Li2 128.3(10)
C64 O5 Li2 126.2(5)
C61 O5 Li2 122.0(7)
C33 C32 C31 103.1(5)
C34 O3 C33 102.6(12)
C34 O3 C30 23.6(10)
C33 O3 C30 107.7(6)
C34 O3 C35 43.5(13)
C33 O3 C35 107.1(10)
C30 O3 C35 20.1(9)
C34 O3 Li1 126.7(12)
C33 O3 Li1 127.0(4)
C30 O3 Li1 125.2(6)
C35 O3 Li1 121.4(10)
O5 C65 C62 106.3(13)
O3 C30 C31 106.9(8)
C62 C61 O5 101.3(10)
O3 C34 C31 102.0(17)
C31 C35 O3 99.6(15)
C68 C67 C66 104.4(12)
C73 C72 C71 108(3)

loop_
_geom_bond_atom_site_label_1
_geom_bond_atom_site_label_2
_geom_bond_distance
Si5 C45 1.898(5)
Si5 C44 1.907(5)
Si5 C46 1.908(4)
Si5 B2 2.063(5)
Si6 C53 1.896(5)
Si6 C52 1.901(5)
Si6 C54 1.904(5)
Si6 B2 2.057(5)
Si3 C18 1.890(5)
Si3 C17 1.905(5)
Si3 C19 1.906(4)
Si3 B1 2.073(5)
Si2 C10 1.893(5)
Si2 C9 1.907(5)
Si2 C11 1.908(5)
Si2 B1 2.051(5)
Si4 C36 1.889(5)
Si4 C37 1.904(4)
Si4 C38 1.910(5)
Si4 B2 2.043(5)
Si1 C1 1.890(5)
Si1 C2 1.891(5)
Si1 C3 1.908(5)
Si1 B1 2.050(5)
O4 C60 1.424(5)
O4 B2 1.530(5)
O4 Li2 1.852(9)
O1 C25 1.417(5)
O1 B1 1.526(5)
O1 Li1 1.869(8)
C46 C51 1.397(6)
C46 C47 1.399(6)
C19 C20 1.400(6)
C19 C24 1.400(6)
C54 C55 1.400(7)
C54 C59 1.404(6)
C11 C12 1.383(7)
C11 C16 1.415(6)
C3 C8 1.407(6)
C3 C4 1.411(7)
C3 Li1 2.766(10)
C24 C23 1.395(7)
C47 C48 1.399(7)
C59 C58 1.403(7)
C23 C22 1.376(8)
C16 C15 1.396(7)
C4 C5 1.391(7)
C4 Li1 2.547(10)
C51 C50 1.388(7)
C48 C49 1.389(7)
C38 C39 1.398(7)
C38 C43 1.406(7)
C20 C21 1.399(7)
C15 C14 1.381(8)
C8 C7 1.385(7)
C22 C21 1.374(8)
C43 C42 1.394(8)
C6 C5 1.383(9)
C6 C7 1.388(9)
C62 C61 1.471(19)
C62 C63 1.508(9)
C62 C65 1.58(2)
C14 C13 1.390(9)
C49 C50 1.376(7)
C56 C57 1.376(9)
C56 C55 1.398(8)
C12 C13 1.396(7)
C39 C40 1.401(7)
C39 Li2 2.526(12)
C58 C57 1.369(9)
C64 O5 1.416(7)
C64 C63 1.493(8)
C40 C41 1.375(10)
C41 C42 1.384(10)
C68 C67 1.48(3)
C68 C69 1.489(19)
Li2 O7 1.89(2)
Li2 O5 1.904(10)
Li2 O6 1.992(17)
C71 C70 1.42(4)
C71 C72 1.50(4)
O2 C26 1.430(7)
O2 C29 1.435(6)
O2 Li1 1.943(9)
C33 O3 1.423(6)
C33 C32 1.502(8)
C31 C30 1.498(14)
C31 C32 1.507(8)
C31 C35 1.51(3)
C31 C34 1.67(3)
C27 C26 1.495(8)
C27 C28 1.515(9)
C28 C29 1.511(8)
Li1 O3 1.913(9)
O7 C70 1.42(3)
O7 C73 1.44(3)
O6 C69 1.42(2)
O6 C66 1.45(2)
C66 C67 1.60(3)
C73 C72 1.48(4)
O5 C65 1.389(17)
O5 C61 1.605(17)
O3 C34 1.40(3)
O3 C30 1.473(12)
O3 C35 1.61(3)

loop_
_geom_torsion_atom_site_label_1
_geom_torsion_atom_site_label_2
_geom_torsion_atom_site_label_3
_geom_torsion_atom_site_label_4
_geom_torsion
C45 Si5 C46 C51 -157.7(4)
C44 Si5 C46 C51 -50.2(4)
B2 Si5 C46 C51 77.1(4)
C45 Si5 C46 C47 22.1(4)
C44 Si5 C46 C47 129.6(4)
B2 Si5 C46 C47 -103.1(4)
C18 Si3 C19 C20 -20.4(4)
C17 Si3 C19 C20 -127.5(4)
B1 Si3 C19 C20 105.1(4)
C18 Si3 C19 C24 156.9(4)
C17 Si3 C19 C24 49.8(4)
B1 Si3 C19 C24 -77.6(4)
C53 Si6 C54 C55 174.5(4)
C52 Si6 C54 C55 66.8(4)
B2 Si6 C54 C55 -59.0(4)
C53 Si6 C54 C59 -4.9(4)
C52 Si6 C54 C59 -112.6(4)
B2 Si6 C54 C59 121.6(4)
C10 Si2 C11 C12 -172.1(4)
C9 Si2 C11 C12 -64.4(4)
B1 Si2 C11 C12 61.0(4)
C10 Si2 C11 C16 6.5(4)
C9 Si2 C11 C16 114.2(4)
B1 Si2 C11 C16 -120.4(4)
C1 Si1 C3 C8 -39.4(4)
C2 Si1 C3 C8 -148.6(4)
B1 Si1 C3 C8 87.4(4)
C1 Si1 C3 C4 139.1(4)
C2 Si1 C3 C4 30.0(4)
B1 Si1 C3 C4 -94.1(4)
C1 Si1 C3 Li1 -158.0(3)
C2 Si1 C3 Li1 92.8(3)
B1 Si1 C3 Li1 -31.2(3)
C20 C19 C24 C23 -1.8(7)
Si3 C19 C24 C23 -179.3(4)
C60 O4 B2 Si4 179.5(3)
Li2 O4 B2 Si4 12.3(6)
C60 O4 B2 Si6 58.8(4)
Li2 O4 B2 Si6 -108.4(5)
C60 O4 B2 Si5 -63.6(4)
Li2 O4 B2 Si5 129.2(5)
C36 Si4 B2 O4 -157.5(3)
C37 Si4 B2 O4 78.8(3)
C38 Si4 B2 O4 -37.6(3)
C36 Si4 B2 Si6 -34.3(3)
C37 Si4 B2 Si6 -157.9(2)
C38 Si4 B2 Si6 85.6(3)
C36 Si4 B2 Si5 81.6(3)
C37 Si4 B2 Si5 -42.0(3)
C38 Si4 B2 Si5 -158.4(2)
C53 Si6 B2 O4 -172.4(3)
C52 Si6 B2 O4 -52.9(4)
C54 Si6 B2 O4 65.5(3)
C53 Si6 B2 Si4 69.7(3)
C52 Si6 B2 Si4 -170.8(2)
C54 Si6 B2 Si4 -52.4(3)
C53 Si6 B2 Si5 -46.6(3)
C52 Si6 B2 Si5 72.9(3)
C54 Si6 B2 Si5 -168.7(2)
C45 Si5 B2 O4 -156.5(3)
C44 Si5 B2 O4 84.8(3)
C46 Si5 B2 O4 -35.4(4)
C45 Si5 B2 Si4 -40.9(3)
C44 Si5 B2 Si4 -159.6(2)
C46 Si5 B2 Si4 80.2(2)
C45 Si5 B2 Si6 77.2(3)
C44 Si5 B2 Si6 -41.5(3)
C46 Si5 B2 Si6 -161.72(19)
C51 C46 C47 C48 -1.7(7)
Si5 C46 C47 C48 178.5(4)
C55 C54 C59 C58 1.1(7)
Si6 C54 C59 C58 -179.5(4)
C19 C24 C23 C22 1.2(8)
C12 C11 C16 C15 -0.5(7)
Si2 C11 C16 C15 -179.1(4)
C8 C3 C4 C5 -1.1(7)
Si1 C3 C4 C5 -179.8(4)
Li1 C3 C4 C5 103.7(5)
C8 C3 C4 Li1 -104.8(4)
Si1 C3 C4 Li1 76.5(4)
C47 C46 C51 C50 1.2(7)
Si5 C46 C51 C50 -178.9(4)
C46 C47 C48 C49 0.7(8)
C36 Si4 C38 C39 -144.2(4)
C37 Si4 C38 C39 -34.2(5)
B2 Si4 C38 C39 89.7(4)
C36 Si4 C38 C43 34.4(4)
C37 Si4 C38 C43 144.4(4)
B2 Si4 C38 C43 -91.7(4)
C25 O1 B1 Si1 179.9(3)
Li1 O1 B1 Si1 -15.7(5)
C25 O1 B1 Si2 -58.4(4)
Li1 O1 B1 Si2 106.0(5)
C25 O1 B1 Si3 62.8(4)
Li1 O1 B1 Si3 -132.9(4)
C1 Si1 B1 O1 154.9(3)
C2 Si1 B1 O1 -81.5(3)
C3 Si1 B1 O1 35.0(3)
C1 Si1 B1 Si2 30.9(3)
C2 Si1 B1 Si2 154.6(2)
C3 Si1 B1 Si2 -89.0(2)
C1 Si1 B1 Si3 -84.1(3)
C2 Si1 B1 Si3 39.5(3)
C3 Si1 B1 Si3 156.0(2)
C10 Si2 B1 O1 172.7(3)
C9 Si2 B1 O1 53.1(4)
C11 Si2 B1 O1 -64.6(3)
C10 Si2 B1 Si1 -68.4(3)
C9 Si2 B1 Si1 172.0(2)
C11 Si2 B1 Si1 54.4(3)
C10 Si2 B1 Si3 47.6(3)
C9 Si2 B1 Si3 -72.0(3)
C11 Si2 B1 Si3 170.34(19)
C18 Si3 B1 O1 158.0(3)
C17 Si3 B1 O1 -82.9(3)
C19 Si3 B1 O1 36.7(3)
C18 Si3 B1 Si1 41.9(3)
C17 Si3 B1 Si1 161.0(2)
C19 Si3 B1 Si1 -79.4(2)
C18 Si3 B1 Si2 -76.3(3)
C17 Si3 B1 Si2 42.8(3)
C19 Si3 B1 Si2 162.40(19)
C24 C19 C20 C21 2.0(7)
Si3 C19 C20 C21 179.5(4)
C11 C16 C15 C14 -0.3(7)
C4 C3 C8 C7 -0.4(7)
Si1 C3 C8 C7 178.3(4)
Li1 C3 C8 C7 -73.8(6)
C24 C23 C22 C21 -0.6(8)
C39 C38 C43 C42 0.1(7)
Si4 C38 C43 C42 -178.6(4)
C16 C15 C14 C13 -0.1(8)
C7 C6 C5 C4 0.2(8)
C3 C4 C5 C6 1.2(8)
Li1 C4 C5 C6 92.9(6)
C47 C48 C49 C50 0.8(8)
C23 C22 C21 C20 0.8(8)
C19 C20 C21 C22 -1.5(8)
C48 C49 C50 C51 -1.2(8)
C46 C51 C50 C49 0.2(8)
C57 C56 C55 C54 1.4(9)
C59 C54 C55 C56 -1.6(8)
Si6 C54 C55 C56 178.9(4)
C3 C8 C7 C6 1.8(8)
C5 C6 C7 C8 -1.6(8)
C16 C11 C12 C13 1.6(8)
Si2 C11 C12 C13 -179.7(4)
C43 C38 C39 C40 2.3(8)
Si4 C38 C39 C40 -179.1(4)
C43 C38 C39 Li2 112.9(5)
Si4 C38 C39 Li2 -68.4(4)
C15 C14 C13 C12 1.2(9)
C11 C12 C13 C14 -2.0(9)
C54 C59 C58 C57 -0.2(8)
C38 C39 C40 C41 -3.4(9)
Li2 C39 C40 C41 -103.9(6)
C39 C40 C41 C42 2.0(9)
C59 C58 C57 C56 -0.1(9)
C55 C56 C57 C58 -0.5(9)
C40 C41 C42 C43 0.3(9)
C38 C43 C42 C41 -1.4(9)
O5 C64 C63 C62 38.5(7)
C61 C62 C63 C64 -47.3(11)
C65 C62 C63 C64 -17.2(9)
C60 O4 Li2 O7 68.5(9)
B2 O4 Li2 O7 -123.5(9)
C60 O4 Li2 O5 -43.1(7)
B2 O4 Li2 O5 124.9(6)
C60 O4 Li2 O6 89.2(9)
B2 O4 Li2 O6 -102.8(9)
C60 O4 Li2 C39 -173.3(4)
B2 O4 Li2 C39 -5.3(8)
C38 C39 Li2 O4 28.8(5)
C40 C39 Li2 O4 152.3(5)
C38 C39 Li2 O7 151.7(7)
C40 C39 Li2 O7 -84.8(8)
C38 C39 Li2 O5 -107.2(5)
C40 C39 Li2 O5 16.3(6)
C38 C39 Li2 O6 143.6(6)
C40 C39 Li2 O6 -92.9(6)
C26 C27 C28 C29 10.2(7)
C26 O2 C29 C28 40.3(6)
Li1 O2 C29 C28 -163.4(5)
C27 C28 C29 O2 -30.7(6)
C29 O2 C26 C27 -33.7(7)
Li1 O2 C26 C27 168.9(5)
C28 C27 C26 O2 13.7(7)
C25 O1 Li1 O3 40.7(6)
B1 O1 Li1 O3 -124.7(5)
C25 O1 Li1 O2 -76.3(5)
B1 O1 Li1 O2 118.4(5)
C25 O1 Li1 C4 179.8(4)
B1 O1 Li1 C4 14.4(7)
C25 O1 Li1 C3 161.9(3)
B1 O1 Li1 C3 -3.5(5)
C26 O2 Li1 O1 -28.3(7)
C29 O2 Li1 O1 179.5(5)
C26 O2 Li1 O3 -156.0(5)
C29 O2 Li1 O3 51.8(7)
C26 O2 Li1 C4 88.4(6)
C29 O2 Li1 C4 -63.9(6)
C26 O2 Li1 C3 71.7(7)
C29 O2 Li1 C3 -80.5(6)
C5 C4 Li1 O1 -158.9(5)
C3 C4 Li1 O1 -37.4(5)
C5 C4 Li1 O3 -17.4(6)
C3 C4 Li1 O3 104.1(5)
C5 C4 Li1 O2 87.6(5)
C3 C4 Li1 O2 -150.8(4)
C5 C4 Li1 C3 -121.5(5)
C8 C3 Li1 O1 -104.8(4)
C4 C3 Li1 O1 146.1(4)
Si1 C3 Li1 O1 21.7(3)
C8 C3 Li1 O3 18.1(6)
C4 C3 Li1 O3 -90.9(5)
Si1 C3 Li1 O3 144.7(4)
C8 C3 Li1 O2 143.4(5)
C4 C3 Li1 O2 34.3(5)
Si1 C3 Li1 O2 -90.1(4)
C8 C3 Li1 C4 109.1(5)
Si1 C3 Li1 C4 -124.4(4)
O4 Li2 O7 C70 -169.6(17)
O5 Li2 O7 C70 -43.3(19)
O6 Li2 O7 C70 93(3)
C39 Li2 O7 C70 67.2(18)
O4 Li2 O7 C73 32.0(17)
O5 Li2 O7 C73 158.3(14)
O6 Li2 O7 C73 -65(2)
C39 Li2 O7 C73 -91.2(15)
O4 Li2 O6 C69 10.0(17)
O7 Li2 O6 C69 101(3)
O5 Li2 O6 C69 147.6(12)
C39 Li2 O6 C69 -104.0(13)
O4 Li2 O6 C66 -171.6(13)
O7 Li2 O6 C66 -81(3)
O5 Li2 O6 C66 -34.1(16)
C39 Li2 O6 C66 74.4(14)
C72 C71 C70 O7 -28(4)
C73 O7 C70 C71 25(4)
Li2 O7 C70 C71 -136(3)
C69 O6 C66 C67 -40.9(18)
Li2 O6 C66 C67 140.5(18)
C70 O7 C73 C72 -11(4)
Li2 O7 C73 C72 152(3)
C66 O6 C69 C68 40.9(18)
Li2 O6 C69 C68 -140.4(17)
C67 C68 C69 O6 -21.8(17)
C63 C64 O5 C65 -45.8(10)
C63 C64 O5 C61 -15.5(11)
C63 C64 O5 Li2 143.0(6)
O4 Li2 O5 C65 95.6(12)
O7 Li2 O5 C65 -24.9(14)
O6 Li2 O5 C65 -38.7(14)
C39 Li2 O5 C65 -132.2(11)
O4 Li2 O5 C64 -95.3(8)
O7 Li2 O5 C64 144.2(8)
O6 Li2 O5 C64 130.4(8)
C39 Li2 O5 C64 36.9(7)
O4 Li2 O5 C61 60.5(12)
O7 Li2 O5 C61 -60.1(13)
O6 Li2 O5 C61 -73.8(13)
C39 Li2 O5 C61 -167.3(11)
O3 C33 C32 C31 -38.8(7)
C30 C31 C32 C33 32.1(10)
C35 C31 C32 C33 53.0(12)
C34 C31 C32 C33 11.1(11)
C32 C33 O3 C34 54.0(13)
C32 C33 O3 C30 30.2(10)
C32 C33 O3 C35 9.1(12)
C32 C33 O3 Li1 -146.8(5)
O1 Li1 O3 C34 -104.3(15)
O2 Li1 O3 C34 16.6(15)
C4 Li1 O3 C34 116.9(14)
C3 Li1 O3 C34 150.6(14)
O1 Li1 O3 C33 101.4(7)
O2 Li1 O3 C33 -137.8(5)
C4 Li1 O3 C33 -37.5(7)
C3 Li1 O3 C33 -3.8(7)
O1 Li1 O3 C30 -75.1(11)
O2 Li1 O3 C30 45.7(10)
C4 Li1 O3 C30 146.0(9)
C3 Li1 O3 C30 179.7(9)
O1 Li1 O3 C35 -51.5(13)
O2 Li1 O3 C35 69.3(12)
C4 Li1 O3 C35 169.6(12)
C3 Li1 O3 C35 -156.7(12)
C64 O5 C65 C62 34.0(12)
C61 O5 C65 C62 -67(3)
Li2 O5 C65 C62 -155.1(7)
C61 C62 C65 O5 84(2)
C63 C62 C65 O5 -9.3(12)
C34 O3 C30 C31 -91(4)
C33 O3 C30 C31 -9.7(13)
C35 O3 C30 C31 82(3)
Li1 O3 C30 C31 167.3(7)
C32 C31 C30 O3 -14.6(13)
C35 C31 C30 O3 -92(3)
C34 C31 C30 O3 72(3)
C63 C62 C61 O5 35.5(13)
C65 C62 C61 O5 -57.4(18)
C65 O5 C61 C62 75(3)
C64 O5 C61 C62 -13.1(15)
Li2 O5 C61 C62 -172.7(8)
C33 O3 C34 C31 -43.9(14)
C30 O3 C34 C31 62(3)
C35 O3 C34 C31 57.7(19)
Li1 O3 C34 C31 156.8(7)
C30 C31 C34 O3 -78(3)
C32 C31 C34 O3 19.5(16)
C35 C31 C34 O3 -70(2)
C30 C31 C35 O3 62(3)
C32 C31 C35 O3 -44.4(13)
C34 C31 C35 O3 53.8(19)
C34 O3 C35 C31 -68(2)
C33 O3 C35 C31 22.9(15)
C30 O3 C35 C31 -72(3)
Li1 O3 C35 C31 -179.5(7)
C69 C68 C67 C66 -3.5(18)
O6 C66 C67 C68 26.4(18)
O7 C73 C72 C71 -6(4)
C70 C71 C72 C73 20(4)
